data_7041057
loop_
_publ_author_name
'Dhers, S\'ebastien'
'Feltham, Humphrey L. C.'
'Rouzi\`eres, Mathieu'
'Cl\'erac, Rodolphe'
'Brooker, Sally'

_publ_section_title
;
 Macrocyclic {3d-4f} SMMs as building blocks for 1D-polymers: selective
 bridging of 4f ions by use of an O-donor ligand.
;
_journal_issue 45
_journal_name_full 'Dalton transactions (Cambridge, England : 2003)'
_journal_page_first 18089
_journal_page_last 18093
_journal_paper_doi 10.1039/c6dt03734h
_journal_volume 45
_journal_year 2016
_chemical_formula_sum 'C153 H144 Cu12 N28 O67 Tb4'
_chemical_formula_weight 4845.11
_chemical_name_systematic 'Compound 2'
_space_group_crystal_system monoclinic
_space_group_IT_number 14
_space_group_name_Hall '-P 2ybc'
_space_group_name_H-M_alt 'P 1 21/c 1'
_symmetry_space_group_name_Hall '-P 2ybc'
_symmetry_space_group_name_H-M 'P 1 21/c 1'
_atom_sites_solution_hydrogens mixed
_audit_creation_method SHELXL-2014/7
_audit_update_record
;
2016-09-06 deposited with the CCDC.
2016-10-28 downloaded from the CCDC.
;
_cell_angle_alpha 90
_cell_angle_beta 95.6920(10)
_cell_angle_gamma 90
_cell_formula_units_Z 1
_cell_length_a 13.28540(10)
_cell_length_b 22.9612(2)
_cell_length_c 13.53520(10)
_cell_measurement_reflns_used 8565
_cell_measurement_temperature 100(2)
_cell_measurement_theta_max 76.3690
_cell_measurement_theta_min 3.8190
_cell_volume 4108.54(6)
_computing_structure_refinement 'SHELXL-2014/7 (Sheldrick, 2014)'
_diffrn_ambient_temperature 100(2)
_diffrn_measured_fraction_theta_full 1.000
_diffrn_measured_fraction_theta_max 0.989
_diffrn_measurement_device_type 'Agilent SuperNova'
_diffrn_radiation_type CuK\a
_diffrn_radiation_wavelength 1.54184
_diffrn_reflns_av_R_equivalents 0.0476
_diffrn_reflns_av_unetI/netI 0.0333
_diffrn_reflns_Laue_measured_fraction_full 1.000
_diffrn_reflns_Laue_measured_fraction_max 0.989
_diffrn_reflns_limit_h_max 16
_diffrn_reflns_limit_h_min -16
_diffrn_reflns_limit_k_max 28
_diffrn_reflns_limit_k_min -28
_diffrn_reflns_limit_l_max 14
_diffrn_reflns_limit_l_min -16
_diffrn_reflns_number 42932
_diffrn_reflns_point_group_measured_fraction_full 1.000
_diffrn_reflns_point_group_measured_fraction_max 0.989
_diffrn_reflns_theta_full 67.684
_diffrn_reflns_theta_max 76.751
_diffrn_reflns_theta_min 3.343
_exptl_absorpt_coefficient_mu 10.795
_exptl_absorpt_correction_T_max 1.00000
_exptl_absorpt_correction_T_min 0.32715
_exptl_absorpt_correction_type multi-scan
_exptl_absorpt_process_details scale3
_exptl_crystal_colour Brown
_exptl_crystal_density_diffrn 1.958
_exptl_crystal_description Block
_exptl_crystal_F_000 2402
_exptl_crystal_preparation ', Magnetic properties'
_exptl_crystal_size_max 0.200
_exptl_crystal_size_mid 0.150
_exptl_crystal_size_min 0.050
_exptl_transmission_factor_max 0.2214
_exptl_transmission_factor_min 0.6144
_refine_diff_density_max 1.673
_refine_diff_density_min -1.388
_refine_diff_density_rms 0.168
_refine_ls_extinction_method none
_refine_ls_goodness_of_fit_ref 1.163
_refine_ls_hydrogen_treatment constr
_refine_ls_matrix_type full
_refine_ls_number_parameters 604
_refine_ls_number_reflns 8565
_refine_ls_number_restraints 29
_refine_ls_restrained_S_all 1.168
_refine_ls_R_factor_all 0.0668
_refine_ls_R_factor_gt 0.0585
_refine_ls_shift/su_max 0.000
_refine_ls_shift/su_mean 0.000
_refine_ls_structure_factor_coef Fsqd
_refine_ls_weighting_details 'w=1/[\s^2^(Fo^2^)+(0.0533P)^2^+67.5894P] where P=(Fo^2^+2Fc^2^)/3'
_refine_ls_weighting_scheme calc
_refine_ls_wR_factor_gt 0.1885
_refine_ls_wR_factor_ref 0.1914
_reflns_Friedel_coverage 0.000
_reflns_number_gt 7884
_reflns_number_total 8565
_reflns_threshold_expression 'I > 2\s(I)'
_cod_data_source_file c6dt03734h2.cif
_cod_data_source_block Compound_2
_cod_depositor_comments
;
The following automatic conversions were performed:

'_exptl_absorpt_correction_type' value 'Multi-scan' changed to
'multi-scan' according to
/usr/data/users/saulius/crontab/automatic-downloads/rss-feeds/RSC/lib/dictionaries/cif_core.dic
dictionary named 'cif_core.dic' version 2.4.2 from 2011-04-26.

Automatic conversion script
Id: cif_fix_values 4268 2015-11-12 08:31:59Z antanas 

 Adding full bibliography for 7041057--7041058.cif.
;
_cod_database_code 7041057
_shelx_shelxl_version_number 2014/7
_shelx_space_group_comment
;
The symmetry employed for this shelxl refinement is uniquely defined
by the following loop, which should always be used as a source of
symmetry information in preference to the above space-group names.
They are only intended as comments.
;
_shelx_estimated_absorpt_t_min 0.221
_shelx_estimated_absorpt_t_max 0.614

loop_
_space_group_symop_operation_xyz
'x, y, z'
'-x, y+1/2, -z+1/2'
'-x, -y, -z'
'x, -y-1/2, z-1/2'

loop_
_atom_site_label
_atom_site_type_symbol
_atom_site_fract_x
_atom_site_fract_y
_atom_site_fract_z
_atom_site_U_iso_or_equiv
_atom_site_adp_type
_atom_site_occupancy
_atom_site_site_symmetry_order
_atom_site_calc_flag
_atom_site_refinement_flags_posn
_atom_site_refinement_flags_adp
_atom_site_refinement_flags_occupancy
_atom_site_disorder_assembly
_atom_site_disorder_group
Tb1 Tb 0.76502(4) 0.09079(2) 0.72548(3) 0.02082(14) Uani 1 1 d . . . . .
Cu1 Cu 0.59846(10) 0.17689(6) 0.56353(10) 0.0336(3) Uani 1 1 d . . . . .
Cu2 Cu 0.91735(12) 0.16189(7) 0.92075(10) 0.0391(4) Uani 1 1 d . . . . .
Cu3 Cu 0.82634(10) -0.05386(5) 0.65346(10) 0.0312(3) Uani 1 1 d . . . . .
N1 N 0.5783(7) 0.2591(4) 0.5363(7) 0.045(2) Uani 1 1 d . . . . .
C1 C 0.6084(8) 0.2993(5) 0.5969(10) 0.049(3) Uani 1 1 d . . . . .
H1 H 0.5899 0.3381 0.5789 0.059 Uiso 1 1 calc R U . . .
C2 C 0.6677(8) 0.2909(4) 0.6898(10) 0.047(3) Uani 1 1 d . . . . .
C3 C 0.7092(7) 0.2359(4) 0.7219(8) 0.036(2) Uani 1 1 d . . . . .
O1 O 0.7006(5) 0.1877(3) 0.6691(5) 0.0323(13) Uani 1 1 d . . . . .
C4 C 0.7660(7) 0.2293(4) 0.8151(8) 0.037(2) Uani 1 1 d . . . . .
O2 O 0.7967(5) 0.1751(3) 0.8367(5) 0.0352(14) Uani 1 1 d . . . . .
C5 C 0.7846(8) 0.2781(5) 0.8779(9) 0.047(3) Uani 1 1 d . . . . .
C6 C 0.7422(9) 0.3327(5) 0.8427(11) 0.059(4) Uani 1 1 d . . . . .
H6 H 0.7535 0.3662 0.8837 0.071 Uiso 1 1 calc R U . . .
C7 C 0.6871(9) 0.3387(5) 0.7541(11) 0.055(3) Uani 1 1 d . . . . .
H7 H 0.6609 0.3759 0.7346 0.066 Uiso 1 1 calc R U . . .
C8 C 0.8436(10) 0.2753(5) 0.9726(9) 0.052(3) Uani 1 1 d . . . . .
H8 H 0.8411 0.3072 1.0171 0.062 Uiso 1 1 calc R U . . .
N2 N 0.9002(8) 0.2309(5) 0.9998(6) 0.054(3) Uani 1 1 d . . . . .
C9 C 0.9618(13) 0.2270(7) 1.0964(9) 0.073(5) Uani 1 1 d . . . . .
H9A H 0.9231 0.2072 1.1455 0.088 Uiso 1 1 calc R U . . .
H9B H 0.9798 0.2666 1.1215 0.088 Uiso 1 1 calc R U . . .
C10 C 1.0560(12) 0.1932(7) 1.0826(8) 0.073(5) Uani 1 1 d . . . . .
H10A H 1.1061 0.2190 1.0551 0.087 Uiso 1 1 calc R U . . .
H10B H 1.0861 0.1782 1.1474 0.087 Uiso 1 1 calc R U . . .
N3 N 1.0303(8) 0.1436(5) 1.0131(6) 0.054(3) Uani 1 1 d . . . . .
C11 C 1.0829(10) 0.0981(7) 1.0112(9) 0.061(4) Uani 1 1 d . . . . .
H11 H 1.1393 0.0945 1.0598 0.073 Uiso 1 1 calc R U . . .
C12 C 1.0640(8) 0.0503(6) 0.9403(9) 0.053(3) Uani 1 1 d . . . . .
C13 C 0.9802(7) 0.0490(5) 0.8667(7) 0.038(2) Uani 1 1 d . . . . .
O3 O 0.9112(5) 0.0896(3) 0.8537(4) 0.0323(14) Uani 1 1 d . . . . .
C14 C 0.9642(7) 0.0008(4) 0.8008(7) 0.035(2) Uani 1 1 d . . . . .
O4 O 0.8820(4) 0.0059(2) 0.7377(4) 0.0270(12) Uani 1 1 d . . . . .
C15 C 1.0316(8) -0.0454(5) 0.8045(9) 0.047(3) Uani 1 1 d . . . . .
C16 C 1.1180(8) -0.0427(6) 0.8792(11) 0.064(4) Uani 1 1 d . . . . .
H16 H 1.1662 -0.0733 0.8833 0.077 Uiso 1 1 calc R U . . .
C17 C 1.1312(9) 0.0026(7) 0.9430(11) 0.067(4) Uani 1 1 d . . . . .
H17 H 1.1880 0.0023 0.9915 0.081 Uiso 1 1 calc R U . . .
C18 C 1.0207(8) -0.0943(5) 0.7404(10) 0.050(3) Uani 1 1 d . . . . .
H18 H 1.0751 -0.1213 0.7435 0.060 Uiso 1 1 calc R U . . .
N4 N 0.9438(7) -0.1049(3) 0.6788(7) 0.044(2) Uani 1 1 d . . . . .
C19 C 0.9389(10) -0.1545(4) 0.6103(9) 0.053(3) Uani 1 1 d . . . . .
H19A H 0.9668 -0.1897 0.6454 0.064 Uiso 1 1 calc R U . . .
H19B H 0.9799 -0.1463 0.5547 0.064 Uiso 1 1 calc R U . . .
C20 C 0.8285(11) -0.1652(4) 0.5700(10) 0.060(4) Uani 1 1 d . . . . .
H20A H 0.8259 -0.1869 0.5066 0.072 Uiso 1 1 calc R U . . .
H20B H 0.7944 -0.1889 0.6179 0.072 Uiso 1 1 calc R U . . .
N5 N 0.7760(8) -0.1086(3) 0.5540(7) 0.044(2) Uani 1 1 d . . . . .
C21 C 0.7114(9) -0.0972(4) 0.4810(8) 0.046(3) Uani 1 1 d . . . . .
H21 H 0.6956 -0.1273 0.4340 0.055 Uiso 1 1 calc R U . . .
C22 C 0.6595(7) -0.0418(4) 0.4633(6) 0.035(2) Uani 1 1 d . . . . .
C23 C 0.6703(7) 0.0041(4) 0.5318(6) 0.0292(18) Uani 1 1 d . . . . .
O5 O 0.7252(4) 0.0039(2) 0.6192(4) 0.0270(12) Uani 1 1 d . . . . .
O6 O 0.6401(4) 0.0984(3) 0.5784(4) 0.0271(12) Uani 1 1 d . . . . .
C24 C 0.6198(6) 0.0581(4) 0.5090(6) 0.0293(18) Uani 1 1 d . . . . .
C25 C 0.5564(7) 0.0649(5) 0.4213(7) 0.037(2) Uani 1 1 d . . . . .
C26 C 0.5466(8) 0.0168(6) 0.3540(7) 0.046(3) Uani 1 1 d . . . . .
H26 H 0.5043 0.0205 0.2935 0.055 Uiso 1 1 calc R U . . .
C27 C 0.5962(9) -0.0339(5) 0.3745(7) 0.047(3) Uani 1 1 d . . . . .
H27 H 0.5881 -0.0649 0.3279 0.056 Uiso 1 1 calc R U . . .
C28 C 0.5018(7) 0.1167(5) 0.3942(7) 0.043(2) Uani 1 1 d . . . . .
H28 H 0.4575 0.1163 0.3346 0.051 Uiso 1 1 calc R U . . .
N6 N 0.5085(6) 0.1635(4) 0.4445(7) 0.046(2) Uani 1 1 d . . . . .
C29 C 0.4525(9) 0.2171(6) 0.4154(10) 0.061(3) Uani 1 1 d . . . . .
H29A H 0.3915 0.2200 0.4516 0.073 Uiso 1 1 calc R U . . .
H29B H 0.4307 0.2164 0.3433 0.073 Uiso 1 1 calc R U . . .
C30 C 0.5208(9) 0.2686(6) 0.4401(10) 0.062(4) Uani 1 1 d . . . . .
H30A H 0.5676 0.2735 0.3883 0.074 Uiso 1 1 calc R U . . .
H30B H 0.4797 0.3045 0.4423 0.074 Uiso 1 1 calc R U . . .
O10 O 0.7332(7) -0.0899(3) 0.7816(6) 0.057(2) Uani 1 1 d . . . . .
H10X H 0.6962 -0.1193 0.7626 0.069 Uiso 1 1 d . U . . .
H10Y H 0.6946 -0.0638 0.8034 0.069 Uiso 1 1 d . U . . .
O11 O 1.0256(5) 0.2051(3) 0.8117(5) 0.0381(15) Uani 1 1 d . . . . .
H11X H 1.0412 0.1799 0.7691 0.046 Uiso 1 1 d . U . . .
H11Y H 0.9948 0.2334 0.7801 0.046 Uiso 1 1 d . U . . .
O12 O 0.4816(6) 0.1733(4) 0.6843(6) 0.053(2) Uani 1 1 d . . . . .
H12X H 0.4527 0.2062 0.6917 0.063 Uiso 1 1 d . U . . .
H12Y H 0.5089 0.1621 0.7412 0.063 Uiso 1 1 d . U . . .
O40 O 0.8848(4) 0.1191(2) 0.6281(4) 0.0269(12) Uani 1 1 d . . . . .
O41 O 1.0513(5) 0.1266(3) 0.6601(5) 0.0418(16) Uani 1 1 d . . . . .
C40 C 0.9754(7) 0.1022(4) 0.6216(6) 0.0271(17) Uani 1 1 d . . . . .
C41 C 0.9881(6) 0.0490(4) 0.5583(6) 0.0245(16) Uani 1 1 d . . . . .
C42 C 0.9108(6) 0.0318(4) 0.4861(6) 0.0258(16) Uani 1 1 d . . . . .
H42 H 0.8501 0.0538 0.4767 0.031 Uiso 1 1 calc R U . . .
C43 C 0.9226(6) -0.0167(4) 0.4289(6) 0.0277(17) Uani 1 1 d . . . . .
H43 H 0.8697 -0.0283 0.3804 0.033 Uiso 1 1 calc R U . . .
O50 O 0.6022(5) 0.0964(3) 0.8120(5) 0.0303(13) Uani 1 1 d . . . . .
O51 O 0.7053(5) 0.0230(3) 0.8421(4) 0.0307(13) Uani 1 1 d . . . . .
C50 C 0.6253(6) 0.0496(4) 0.8570(6) 0.0250(16) Uani 1 1 d . . . . .
C51 C 0.5593(6) 0.0239(4) 0.9306(5) 0.0226(15) Uani 1 1 d . . . . .
C52 C 0.5865(7) -0.0283(4) 0.9781(7) 0.0330(19) Uani 1 1 d . . . . .
H52 H 0.6460 -0.0480 0.9632 0.040 Uiso 1 1 calc R U . . .
C53 C 0.5272(7) -0.0520(4) 1.0473(7) 0.0319(19) Uani 1 1 d . . . . .
H53 H 0.5465 -0.0876 1.0794 0.038 Uiso 1 1 calc R U . . .
N60 N 1.3398(10) 0.2053(7) 1.1139(11) 0.090(4) Uani 1 1 d D U . . .
O60 O 1.3218(13) 0.1670(6) 1.0555(13) 0.126(5) Uani 1 1 d D U . . .
O61 O 1.3072(14) 0.2561(7) 1.1060(17) 0.167(7) Uani 1 1 d D U . . .
O62 O 1.3941(15) 0.1894(11) 1.1859(14) 0.190(8) Uani 1 1 d D U . . .
O70A O 1.2319(9) 0.1976(6) 0.8704(10) 0.036(3) Uani 0.5 1 d . . P A 1
H70X H 1.2495 0.1875 0.9306 0.044 Uiso 0.5 1 d . U P B 1
H70Y H 1.1672 0.1983 0.8625 0.044 Uiso 0.5 1 d . U P C 1
C70B C 1.258(3) 0.1485(12) 0.813(3) 0.028(7) Uiso 0.25 1 d D . P D 2
H70A H 1.2611 0.1504 0.8854 0.034 Uiso 0.25 1 calc R U P D 2
H70B H 1.2048 0.1742 0.7834 0.034 Uiso 0.25 1 calc R U P D 2
H70C H 1.3236 0.1609 0.7918 0.034 Uiso 0.25 1 calc R U P D 2
O70B O 1.238(2) 0.0906(12) 0.781(2) 0.053(8) Uiso 0.25 1 d D . P D 2
H70Z H 1.1819 0.0901 0.7411 0.064 Uiso 0.25 1 d . U P E 2

loop_
_atom_site_aniso_label
_atom_site_aniso_U_11
_atom_site_aniso_U_22
_atom_site_aniso_U_33
_atom_site_aniso_U_23
_atom_site_aniso_U_13
_atom_site_aniso_U_12
Tb1 0.0267(2) 0.0208(2) 0.0150(2) 0.00037(17) 0.00255(17) -0.00230(18)
Cu1 0.0327(7) 0.0324(7) 0.0355(7) 0.0081(5) 0.0023(5) 0.0077(5)
Cu2 0.0504(8) 0.0482(8) 0.0177(6) -0.0041(6) -0.0013(6) -0.0206(7)
Cu3 0.0431(7) 0.0203(6) 0.0319(7) 0.0017(5) 0.0124(6) 0.0028(5)
N1 0.043(5) 0.036(5) 0.057(6) 0.015(4) 0.013(4) 0.012(4)
C1 0.044(6) 0.032(5) 0.073(8) 0.016(5) 0.018(5) 0.011(4)
C2 0.043(6) 0.024(5) 0.077(8) -0.004(5) 0.026(5) 0.000(4)
C3 0.038(5) 0.027(4) 0.045(6) -0.005(4) 0.016(4) -0.002(4)
O1 0.040(3) 0.022(3) 0.036(3) -0.004(2) 0.007(3) 0.001(2)
C4 0.038(5) 0.032(5) 0.043(6) -0.015(4) 0.018(4) -0.011(4)
O2 0.040(3) 0.033(3) 0.033(3) -0.011(3) 0.003(3) -0.009(3)
C5 0.043(6) 0.047(6) 0.053(7) -0.026(5) 0.022(5) -0.019(5)
C6 0.058(7) 0.029(5) 0.097(11) -0.033(6) 0.037(7) -0.012(5)
C7 0.054(7) 0.033(5) 0.080(9) -0.010(6) 0.021(6) 0.000(5)
C8 0.066(7) 0.048(6) 0.046(6) -0.028(5) 0.025(6) -0.024(6)
N2 0.075(7) 0.066(6) 0.022(4) -0.015(4) 0.012(4) -0.041(6)
C9 0.108(12) 0.081(10) 0.031(6) -0.014(6) 0.008(7) -0.056(9)
C10 0.103(11) 0.093(10) 0.017(5) 0.010(6) -0.019(6) -0.063(9)
N3 0.069(6) 0.071(7) 0.019(4) 0.013(4) -0.007(4) -0.033(6)
C11 0.055(7) 0.084(10) 0.038(6) 0.027(6) -0.026(5) -0.039(7)
C12 0.038(5) 0.070(8) 0.049(7) 0.034(6) -0.008(5) -0.013(5)
C13 0.035(5) 0.051(6) 0.026(5) 0.019(4) -0.004(4) -0.011(4)
O3 0.035(3) 0.040(4) 0.020(3) 0.006(2) -0.007(2) -0.008(3)
C14 0.027(4) 0.040(5) 0.039(5) 0.022(4) 0.005(4) 0.001(4)
O4 0.030(3) 0.028(3) 0.023(3) 0.008(2) 0.004(2) 0.003(2)
C15 0.034(5) 0.046(6) 0.063(7) 0.030(5) 0.013(5) 0.008(4)
C16 0.032(5) 0.075(9) 0.087(10) 0.057(8) 0.008(6) 0.011(6)
C17 0.040(6) 0.082(10) 0.075(9) 0.043(8) -0.018(6) -0.014(6)
C18 0.039(6) 0.044(6) 0.072(8) 0.034(6) 0.023(6) 0.017(5)
N4 0.058(6) 0.025(4) 0.053(6) 0.017(4) 0.029(5) 0.011(4)
C19 0.074(8) 0.029(5) 0.062(8) 0.010(5) 0.037(6) 0.014(5)
C20 0.095(10) 0.019(5) 0.071(9) -0.003(5) 0.034(7) 0.004(5)
N5 0.065(6) 0.024(4) 0.047(5) -0.003(4) 0.018(5) -0.004(4)
C21 0.067(7) 0.031(5) 0.044(6) -0.017(4) 0.024(5) -0.019(5)
C22 0.043(5) 0.045(5) 0.020(4) -0.010(4) 0.011(4) -0.017(4)
C23 0.032(4) 0.037(5) 0.020(4) -0.003(3) 0.007(3) -0.013(4)
O5 0.033(3) 0.024(3) 0.023(3) 0.000(2) 0.002(2) -0.001(2)
O6 0.033(3) 0.031(3) 0.016(3) -0.001(2) -0.003(2) 0.003(2)
C24 0.028(4) 0.039(5) 0.022(4) -0.006(3) 0.007(3) -0.006(4)
C25 0.028(4) 0.061(6) 0.022(4) 0.000(4) 0.000(3) -0.004(4)
C26 0.035(5) 0.075(8) 0.026(5) -0.012(5) -0.003(4) -0.017(5)
C27 0.054(6) 0.062(7) 0.025(5) -0.020(5) 0.011(4) -0.023(5)
C28 0.035(5) 0.070(7) 0.021(5) 0.001(5) -0.005(4) 0.001(5)
N6 0.030(4) 0.060(6) 0.046(5) 0.018(4) -0.004(4) 0.011(4)
C29 0.049(7) 0.068(8) 0.065(8) 0.021(6) -0.007(6) 0.020(6)
C30 0.053(7) 0.067(8) 0.067(8) 0.036(7) 0.012(6) 0.032(6)
O10 0.090(7) 0.033(4) 0.054(5) 0.003(3) 0.034(5) -0.001(4)
O11 0.053(4) 0.031(3) 0.031(3) 0.000(3) 0.006(3) -0.007(3)
O12 0.045(4) 0.058(5) 0.056(5) 0.013(4) 0.011(4) 0.014(4)
O40 0.035(3) 0.025(3) 0.023(3) 0.007(2) 0.012(2) 0.001(2)
O41 0.038(4) 0.042(4) 0.046(4) -0.015(3) 0.009(3) -0.007(3)
C40 0.036(5) 0.027(4) 0.021(4) 0.002(3) 0.011(3) -0.002(3)
C41 0.032(4) 0.027(4) 0.017(4) 0.002(3) 0.009(3) -0.005(3)
C42 0.024(4) 0.030(4) 0.024(4) 0.004(3) 0.008(3) -0.001(3)
C43 0.029(4) 0.029(4) 0.025(4) 0.002(3) 0.005(3) -0.004(3)
O50 0.034(3) 0.030(3) 0.028(3) 0.005(2) 0.006(2) -0.001(2)
O51 0.034(3) 0.031(3) 0.029(3) 0.006(2) 0.014(3) -0.001(3)
C50 0.031(4) 0.030(4) 0.014(4) -0.001(3) 0.002(3) -0.007(3)
C51 0.028(4) 0.030(4) 0.010(3) 0.000(3) 0.004(3) -0.005(3)
C52 0.034(5) 0.031(4) 0.035(5) 0.008(4) 0.012(4) 0.004(4)
C53 0.030(4) 0.029(4) 0.037(5) 0.009(4) 0.005(4) 0.002(3)
N60 0.090(7) 0.094(8) 0.085(7) 0.026(7) -0.006(6) -0.013(7)
O60 0.151(12) 0.066(7) 0.160(12) -0.003(8) 0.007(10) -0.024(8)
O61 0.162(13) 0.096(10) 0.240(16) 0.059(11) 0.001(12) -0.007(10)
O62 0.180(15) 0.252(17) 0.127(12) 0.049(13) -0.037(11) -0.007(13)
O70A 0.021(6) 0.043(7) 0.043(8) -0.011(6) -0.005(5) -0.009(5)

loop_
_atom_type_symbol
_atom_type_description
_atom_type_scat_dispersion_real
_atom_type_scat_dispersion_imag
_atom_type_scat_source
C C 0.0181 0.0091 'International Tables Vol C Tables 4.2.6.8 and 6.1.1.4'
H H 0.0000 0.0000 'International Tables Vol C Tables 4.2.6.8 and 6.1.1.4'
N N 0.0311 0.0180 'International Tables Vol C Tables 4.2.6.8 and 6.1.1.4'
O O 0.0492 0.0322 'International Tables Vol C Tables 4.2.6.8 and 6.1.1.4'
Cu Cu -1.9646 0.5888 'International Tables Vol C Tables 4.2.6.8 and 6.1.1.4'
Tb Tb -9.1472 9.1891 'International Tables Vol C Tables 4.2.6.8 and 6.1.1.4'

loop_
_geom_angle_atom_site_label_1
_geom_angle_atom_site_label_2
_geom_angle_atom_site_label_3
_geom_angle
_geom_angle_site_symmetry_1
_geom_angle_site_symmetry_3
O40 Tb1 O51 149.9(2) . .
O40 Tb1 O2 92.5(2) . .
O51 Tb1 O2 98.9(2) . .
O40 Tb1 O6 88.0(2) . .
O51 Tb1 O6 109.6(2) . .
O2 Tb1 O6 119.8(2) . .
O40 Tb1 O3 82.1(2) . .
O51 Tb1 O3 79.6(2) . .
O2 Tb1 O3 60.3(2) . .
O6 Tb1 O3 170.1(2) . .
O40 Tb1 O1 78.7(2) . .
O51 Tb1 O1 131.0(2) . .
O2 Tb1 O1 61.0(2) . .
O6 Tb1 O1 60.3(2) . .
O3 Tb1 O1 116.7(2) . .
O40 Tb1 O5 90.8(2) . .
O51 Tb1 O5 78.2(2) . .
O2 Tb1 O5 176.7(2) . .
O6 Tb1 O5 60.15(19) . .
O3 Tb1 O5 120.3(2) . .
O1 Tb1 O5 119.7(2) . .
O40 Tb1 O4 78.02(19) . .
O51 Tb1 O4 72.21(19) . .
O2 Tb1 O4 120.5(2) . .
O6 Tb1 O4 118.34(19) . .
O3 Tb1 O4 60.2(2) . .
O1 Tb1 O4 156.7(2) . .
O5 Tb1 O4 60.38(19) . .
O40 Tb1 O50 157.96(19) . .
O51 Tb1 O50 52.04(19) . .
O2 Tb1 O50 77.4(2) . .
O6 Tb1 O50 80.4(2) . .
O3 Tb1 O50 108.7(2) . .
O1 Tb1 O50 79.3(2) . .
O5 Tb1 O50 99.43(19) . .
O4 Tb1 O50 124.00(18) . .
O40 Tb1 C50 175.6(2) . .
O51 Tb1 C50 25.9(2) . .
O2 Tb1 C50 87.8(2) . .
O6 Tb1 C50 95.7(2) . .
O3 Tb1 C50 94.2(2) . .
O1 Tb1 C50 105.2(2) . .
O5 Tb1 C50 88.9(2) . .
O4 Tb1 C50 98.0(2) . .
O50 Tb1 C50 26.1(2) . .
O1 Cu1 O6 82.2(2) . .
O1 Cu1 N6 172.3(3) . .
O6 Cu1 N6 95.0(3) . .
O1 Cu1 N1 95.3(4) . .
O6 Cu1 N1 169.5(3) . .
N6 Cu1 N1 86.2(4) . .
O1 Cu1 O12 87.3(3) . .
O6 Cu1 O12 95.6(3) . .
N6 Cu1 O12 100.2(3) . .
N1 Cu1 O12 94.5(3) . .
O3 Cu2 O2 81.8(3) . .
O3 Cu2 N3 96.7(4) . .
O2 Cu2 N3 174.1(3) . .
O3 Cu2 N2 168.9(3) . .
O2 Cu2 N2 93.5(4) . .
N3 Cu2 N2 86.9(5) . .
O3 Cu2 O11 93.9(3) . .
O2 Cu2 O11 95.1(3) . .
N3 Cu2 O11 90.8(3) . .
N2 Cu2 O11 96.5(3) . .
O4 Cu3 O5 82.3(2) . .
O4 Cu3 N5 172.4(3) . .
O5 Cu3 N5 95.5(3) . .
O4 Cu3 N4 94.1(4) . .
O5 Cu3 N4 171.2(3) . .
N5 Cu3 N4 87.0(4) . .
O4 Cu3 O10 90.8(3) . .
O5 Cu3 O10 90.8(3) . .
N5 Cu3 O10 96.5(3) . .
N4 Cu3 O10 97.3(3) . .
C1 N1 C30 124.8(10) . .
C1 N1 Cu1 123.7(8) . .
C30 N1 Cu1 111.4(8) . .
N1 C1 C2 125.5(9) . .
C7 C2 C1 119.3(10) . .
C7 C2 C3 117.3(11) . .
C1 C2 C3 123.3(10) . .
O1 C3 C4 113.8(8) . .
O1 C3 C2 124.6(10) . .
C4 C3 C2 121.5(9) . .
C3 O1 Cu1 122.6(6) . .
C3 O1 Tb1 125.4(6) . .
Cu1 O1 Tb1 108.4(3) . .
O2 C4 C3 114.8(8) . .
O2 C4 C5 125.3(10) . .
C3 C4 C5 119.9(10) . .
C4 O2 Cu2 120.1(6) . .
C4 O2 Tb1 124.8(6) . .
Cu2 O2 Tb1 108.9(3) . .
C4 C5 C8 123.3(11) . .
C4 C5 C6 117.0(11) . .
C8 C5 C6 119.7(10) . .
C7 C6 C5 122.9(10) . .
C6 C7 C2 121.3(11) . .
N2 C8 C5 122.4(9) . .
C8 N2 C9 123.5(11) . .
C8 N2 Cu2 125.7(8) . .
C9 N2 Cu2 110.8(10) . .
N2 C9 C10 108.4(10) . .
N3 C10 C9 109.4(10) . .
C11 N3 C10 123.6(11) . .
C11 N3 Cu2 124.9(8) . .
C10 N3 Cu2 111.2(10) . .
N3 C11 C12 125.2(10) . .
C17 C12 C13 116.9(13) . .
C17 C12 C11 119.9(11) . .
C13 C12 C11 123.3(12) . .
O3 C13 C12 124.8(11) . .
O3 C13 C14 114.2(8) . .
C12 C13 C14 121.0(10) . .
C13 O3 Cu2 124.4(6) . .
C13 O3 Tb1 126.4(6) . .
Cu2 O3 Tb1 108.8(3) . .
O4 C14 C15 125.4(10) . .
O4 C14 C13 113.5(8) . .
C15 C14 C13 121.1(10) . .
C14 O4 Cu3 125.0(6) . .
C14 O4 Tb1 125.6(6) . .
Cu3 O4 Tb1 108.9(3) . .
C14 C15 C18 123.9(11) . .
C14 C15 C16 117.0(12) . .
C18 C15 C16 119.1(11) . .
C17 C16 C15 121.5(11) . .
C16 C17 C12 122.6(11) . .
N4 C18 C15 125.3(9) . .
C18 N4 C19 122.9(10) . .
C18 N4 Cu3 125.0(8) . .
C19 N4 Cu3 111.8(8) . .
N4 C19 C20 109.2(9) . .
N5 C20 C19 109.4(9) . .
C21 N5 C20 124.6(10) . .
C21 N5 Cu3 125.0(7) . .
C20 N5 Cu3 110.3(8) . .
N5 C21 C22 125.5(9) . .
C23 C22 C27 118.7(10) . .
C23 C22 C21 122.1(9) . .
C27 C22 C21 119.1(9) . .
O5 C23 C22 126.8(9) . .
O5 C23 C24 113.6(7) . .
C22 C23 C24 119.6(8) . .
C23 O5 Cu3 122.0(5) . .
C23 O5 Tb1 125.5(5) . .
Cu3 O5 Tb1 108.2(3) . .
C24 O6 Cu1 123.6(5) . .
C24 O6 Tb1 126.5(5) . .
Cu1 O6 Tb1 108.6(2) . .
O6 C24 C25 125.9(9) . .
O6 C24 C23 113.2(7) . .
C25 C24 C23 120.9(8) . .
C24 C25 C28 124.3(9) . .
C24 C25 C26 117.7(10) . .
C28 C25 C26 118.0(9) . .
C27 C26 C25 121.5(9) . .
C26 C27 C22 121.6(9) . .
N6 C28 C25 124.2(9) . .
C28 N6 C29 123.9(10) . .
C28 N6 Cu1 125.8(7) . .
C29 N6 Cu1 110.1(8) . .
N6 C29 C30 108.7(9) . .
N1 C30 C29 109.3(9) . .
C40 O40 Tb1 132.5(5) . .
O41 C40 O40 125.0(8) . .
O41 C40 C41 118.6(8) . .
O40 C40 C41 116.4(7) . .
C43 C41 C42 119.4(8) 3_756 .
C43 C41 C40 120.0(8) 3_756 .
C42 C41 C40 120.5(8) . .
C43 C42 C41 120.3(8) . .
C42 C43 C41 120.2(8) . 3_756
C50 O50 Tb1 90.1(5) . .
C50 O51 Tb1 97.4(5) . .
O50 C50 O51 120.4(7) . .
O50 C50 C51 121.6(8) . .
O51 C50 C51 118.0(7) . .
O50 C50 Tb1 63.8(4) . .
O51 C50 Tb1 56.7(4) . .
C51 C50 Tb1 174.5(6) . .
C53 C51 C52 119.2(8) 3_657 .
C53 C51 C50 120.7(8) 3_657 .
C52 C51 C50 120.1(8) . .
C51 C52 C53 120.6(8) . .
C51 C53 C52 120.2(8) 3_657 .
O60 N60 O62 112.1(19) . .
O60 N60 O61 126.2(18) . .
O62 N60 O61 122(2) . .

loop_
_geom_bond_atom_site_label_1
_geom_bond_atom_site_label_2
_geom_bond_distance
_geom_bond_site_symmetry_2
Tb1 O40 2.260(5) .
Tb1 O51 2.408(6) .
Tb1 O2 2.462(6) .
Tb1 O6 2.468(5) .
Tb1 O3 2.472(6) .
Tb1 O1 2.476(6) .
Tb1 O5 2.486(6) .
Tb1 O4 2.488(6) .
Tb1 O50 2.563(6) .
Tb1 C50 2.858(8) .
Cu1 O1 1.887(7) .
Cu1 O6 1.891(6) .
Cu1 N6 1.934(9) .
Cu1 N1 1.938(8) .
Cu1 O12 2.365(8) .
Cu2 O3 1.890(7) .
Cu2 O2 1.896(7) .
Cu2 N3 1.902(10) .
Cu2 N2 1.937(10) .
Cu2 O11 2.377(7) .
Cu3 O4 1.889(6) .
Cu3 O5 1.912(6) .
Cu3 N5 1.914(9) .
Cu3 N4 1.954(9) .
Cu3 O10 2.377(8) .
N1 C1 1.272(15) .
N1 C30 1.459(15) .
C1 C2 1.428(17) .
C2 C7 1.409(16) .
C2 C3 1.428(14) .
C3 O1 1.317(11) .
C3 C4 1.412(15) .
C4 O2 1.333(12) .
C4 C5 1.413(12) .
C5 C8 1.436(17) .
C5 C6 1.436(18) .
C6 C7 1.350(19) .
C8 N2 1.300(17) .
N2 C9 1.476(16) .
C9 C10 1.50(2) .
C10 N3 1.494(16) .
N3 C11 1.259(18) .
C11 C12 1.464(19) .
C12 C17 1.41(2) .
C12 C13 1.418(13) .
C13 O3 1.308(12) .
C13 C14 1.423(15) .
C14 O4 1.323(11) .
C14 C15 1.387(14) .
C15 C18 1.416(18) .
C15 C16 1.454(17) .
C16 C17 1.35(2) .
C18 N4 1.277(16) .
N4 C19 1.466(14) .
C19 C20 1.533(19) .
C20 N5 1.481(14) .
N5 C21 1.270(15) .
C21 C22 1.455(16) .
C22 C23 1.402(12) .
C22 C27 1.408(14) .
C23 O5 1.326(10) .
C23 C24 1.429(13) .
O6 C24 1.327(10) .
C24 C25 1.394(12) .
C25 C28 1.422(15) .
C25 C26 1.431(15) .
C26 C27 1.352(17) .
C28 N6 1.270(15) .
N6 C29 1.471(14) .
C29 C30 1.509(19) .
O40 C40 1.277(10) .
O41 C40 1.224(11) .
C40 C41 1.510(11) .
C41 C43 1.396(12) 3_756
C41 C42 1.402(12) .
C42 C43 1.374(12) .
C43 C41 1.396(12) 3_756
O50 C50 1.258(10) .
O51 C50 1.260(10) .
C50 C51 1.510(11) .
C51 C53 1.376(12) 3_657
C51 C52 1.391(12) .
C52 C53 1.394(12) .
C53 C51 1.376(12) 3_657
N60 O60 1.190(14) .
N60 O62 1.210(14) .
N60 O61 1.246(15) .
C70B O70B 1.414(19) .

loop_
_geom_hbond_atom_site_label_D
_geom_hbond_atom_site_label_H
_geom_hbond_atom_site_label_A
_geom_hbond_distance_DH
_geom_hbond_distance_HA
_geom_hbond_distance_DA
_geom_hbond_angle_DHA
_geom_hbond_site_symmetry_A
O10 H10Y O51 0.86 2.06 2.755(10) 137.2 .
O10 H10X O62 0.86 2.16 2.90(2) 143.8 3_757
O11 H11X O41 0.86 1.93 2.778(9) 169.0 .
O12 H12Y O50 0.86 2.12 2.849(10) 142.7 .
O12 H12X O61 0.86 2.32 2.94(2) 129.0 4_465
O70A H70Y O11 0.86 1.94 2.783(14) 166.1 .
O70A H70X O60 0.86 1.92 2.76(2) 165.9 .
O70B H70Z O41 0.88 2.13 2.95(3) 155.7 .

loop_
_geom_torsion_atom_site_label_1
_geom_torsion_atom_site_label_2
_geom_torsion_atom_site_label_3
_geom_torsion_atom_site_label_4
_geom_torsion
_geom_torsion_site_symmetry_1
_geom_torsion_site_symmetry_4
C30 N1 C1 C2 -177.8(10) . .
Cu1 N1 C1 C2 5.1(16) . .
N1 C1 C2 C7 -173.7(11) . .
N1 C1 C2 C3 6.4(17) . .
C7 C2 C3 O1 -177.7(9) . .
C1 C2 C3 O1 2.3(16) . .
C7 C2 C3 C4 1.1(15) . .
C1 C2 C3 C4 -179.0(9) . .
C4 C3 O1 Cu1 160.2(6) . .
C2 C3 O1 Cu1 -20.9(12) . .
C4 C3 O1 Tb1 4.0(11) . .
C2 C3 O1 Tb1 -177.1(7) . .
O6 Cu1 O1 C3 -165.7(7) . .
N1 Cu1 O1 C3 24.6(7) . .
O12 Cu1 O1 C3 -69.7(7) . .
O6 Cu1 O1 Tb1 -6.0(3) . .
N1 Cu1 O1 Tb1 -175.7(3) . .
O12 Cu1 O1 Tb1 90.1(3) . .
O1 C3 C4 O2 -3.6(12) . .
C2 C3 C4 O2 177.5(8) . .
O1 C3 C4 C5 177.6(8) . .
C2 C3 C4 C5 -1.3(14) . .
C3 C4 O2 Cu2 151.2(6) . .
C5 C4 O2 Cu2 -30.1(12) . .
C3 C4 O2 Tb1 1.9(11) . .
C5 C4 O2 Tb1 -179.3(7) . .
O3 Cu2 O2 C4 -157.1(7) . .
N2 Cu2 O2 C4 33.0(7) . .
O11 Cu2 O2 C4 -63.8(7) . .
O3 Cu2 O2 Tb1 -3.4(3) . .
N2 Cu2 O2 Tb1 -173.3(3) . .
O11 Cu2 O2 Tb1 89.8(3) . .
O2 C4 C5 C8 2.7(15) . .
C3 C4 C5 C8 -178.5(9) . .
O2 C4 C5 C6 -177.9(9) . .
C3 C4 C5 C6 0.8(14) . .
C4 C5 C6 C7 -0.2(16) . .
C8 C5 C6 C7 179.2(11) . .
C5 C6 C7 C2 0.0(18) . .
C1 C2 C7 C6 179.6(11) . .
C3 C2 C7 C6 -0.4(16) . .
C4 C5 C8 N2 13.5(16) . .
C6 C5 C8 N2 -165.9(10) . .
C5 C8 N2 C9 179.7(10) . .
C5 C8 N2 Cu2 0.6(15) . .
C8 N2 C9 C10 -147.0(11) . .
Cu2 N2 C9 C10 32.3(11) . .
N2 C9 C10 N3 -39.7(13) . .
C9 C10 N3 C11 -156.4(11) . .
C9 C10 N3 Cu2 29.6(11) . .
C10 N3 C11 C12 -175.8(10) . .
Cu2 N3 C11 C12 -2.6(17) . .
N3 C11 C12 C17 177.1(12) . .
N3 C11 C12 C13 -2.6(18) . .
C17 C12 C13 O3 -179.6(10) . .
C11 C12 C13 O3 0.1(16) . .
C17 C12 C13 C14 1.6(14) . .
C11 C12 C13 C14 -178.7(9) . .
C12 C13 O3 Cu2 7.2(13) . .
C14 C13 O3 Cu2 -174.0(6) . .
C12 C13 O3 Tb1 179.0(7) . .
C14 C13 O3 Tb1 -2.2(11) . .
O2 Cu2 O3 C13 176.4(7) . .
N3 Cu2 O3 C13 -9.4(7) . .
N2 Cu2 O3 C13 -118(2) . .
O11 Cu2 O3 C13 81.9(7) . .
O2 Cu2 O3 Tb1 3.4(3) . .
N3 Cu2 O3 Tb1 177.6(3) . .
N2 Cu2 O3 Tb1 69(2) . .
O11 Cu2 O3 Tb1 -91.2(3) . .
O3 C13 C14 O4 0.2(11) . .
C12 C13 C14 O4 179.1(8) . .
O3 C13 C14 C15 179.1(8) . .
C12 C13 C14 C15 -2.0(14) . .
C15 C14 O4 Cu3 11.0(12) . .
C13 C14 O4 Cu3 -170.1(6) . .
C15 C14 O4 Tb1 -177.0(7) . .
C13 C14 O4 Tb1 1.9(10) . .
O5 Cu3 O4 C14 176.9(7) . .
N4 Cu3 O4 C14 -11.2(7) . .
O10 Cu3 O4 C14 86.2(7) . .
O5 Cu3 O4 Tb1 3.8(2) . .
N4 Cu3 O4 Tb1 175.7(3) . .
O10 Cu3 O4 Tb1 -87.0(3) . .
O4 C14 C15 C18 -0.4(15) . .
C13 C14 C15 C18 -179.2(9) . .
O4 C14 C15 C16 179.6(9) . .
C13 C14 C15 C16 0.8(14) . .
C14 C15 C16 C17 0.8(16) . .
C18 C15 C16 C17 -179.2(11) . .
C15 C16 C17 C12 -1.2(19) . .
C13 C12 C17 C16 0.0(18) . .
C11 C12 C17 C16 -179.7(11) . .
C14 C15 C18 N4 -7.4(17) . .
C16 C15 C18 N4 172.5(10) . .
C15 C18 N4 C19 176.5(9) . .
C15 C18 N4 Cu3 3.6(15) . .
C18 N4 C19 C20 163.4(10) . .
Cu3 N4 C19 C20 -22.9(10) . .
N4 C19 C20 N5 37.3(12) . .
C19 C20 N5 C21 141.0(11) . .
C19 C20 N5 Cu3 -34.9(11) . .
C20 N5 C21 C22 -179.4(10) . .
Cu3 N5 C21 C22 -4.1(16) . .
N5 C21 C22 C23 -5.6(16) . .
N5 C21 C22 C27 174.6(10) . .
C27 C22 C23 O5 178.9(8) . .
C21 C22 C23 O5 -0.9(14) . .
C27 C22 C23 C24 -2.0(13) . .
C21 C22 C23 C24 178.1(8) . .
C22 C23 O5 Cu3 15.5(11) . .
C24 C23 O5 Cu3 -163.7(5) . .
C22 C23 O5 Tb1 169.2(6) . .
C24 C23 O5 Tb1 -9.9(10) . .
O1 Cu1 O6 C24 -161.6(7) . .
N6 Cu1 O6 C24 11.2(7) . .
N1 Cu1 O6 C24 -85(2) . .
O12 Cu1 O6 C24 111.9(6) . .
O1 Cu1 O6 Tb1 6.0(3) . .
N6 Cu1 O6 Tb1 178.8(3) . .
N1 Cu1 O6 Tb1 82.6(19) . .
O12 Cu1 O6 Tb1 -80.5(3) . .
Cu1 O6 C24 C25 -7.9(12) . .
Tb1 O6 C24 C25 -173.2(7) . .
Cu1 O6 C24 C23 172.2(5) . .
Tb1 O6 C24 C23 6.8(10) . .
O5 C23 C24 O6 1.9(10) . .
C22 C23 C24 O6 -177.3(7) . .
O5 C23 C24 C25 -178.0(8) . .
C22 C23 C24 C25 2.8(13) . .
O6 C24 C25 C28 -1.4(15) . .
C23 C24 C25 C28 178.6(9) . .
O6 C24 C25 C26 178.1(8) . .
C23 C24 C25 C26 -2.0(13) . .
C24 C25 C26 C27 0.5(15) . .
C28 C25 C26 C27 179.9(10) . .
C25 C26 C27 C22 0.3(16) . .
C23 C22 C27 C26 0.5(14) . .
C21 C22 C27 C26 -179.6(10) . .
C24 C25 C28 N6 3.6(17) . .
C26 C25 C28 N6 -175.8(10) . .
C25 C28 N6 C29 179.4(10) . .
C25 C28 N6 Cu1 3.8(16) . .
C28 N6 C29 C30 -141.2(12) . .
Cu1 N6 C29 C30 35.1(12) . .
C1 N1 C30 C29 -149.3(11) . .
Cu1 N1 C30 C29 28.1(12) . .
N6 C29 C30 N1 -40.9(14) . .
Tb1 O40 C40 O41 -98.8(10) . .
Tb1 O40 C40 C41 83.4(9) . .
O41 C40 C41 C43 22.4(12) . 3_756
O40 C40 C41 C43 -159.6(7) . 3_756
O41 C40 C41 C42 -157.4(8) . .
O40 C40 C41 C42 20.6(11) . .
C43 C41 C42 C43 0.4(13) 3_756 .
C40 C41 C42 C43 -179.7(7) . .
C41 C42 C43 C41 -0.4(13) . 3_756
Tb1 O50 C50 O51 -1.1(8) . .
Tb1 O50 C50 C51 178.5(7) . .
Tb1 O51 C50 O50 1.2(8) . .
Tb1 O51 C50 C51 -178.4(6) . .
O50 C50 C51 C53 -1.8(12) . 3_657
O51 C50 C51 C53 177.8(8) . 3_657
O50 C50 C51 C52 179.1(8) . .
O51 C50 C51 C52 -1.3(12) . .
C53 C51 C52 C53 -0.1(15) 3_657 .
C50 C51 C52 C53 178.9(8) . .
C51 C52 C53 C51 0.1(15) . 3_657
